data_4078293
loop_
_publ_author_name
'Barreiro, Elena M.'
'Broggini, Diego F. D.'
'Adrio, Luis A.'
'White, Andrew J. P.'
'Schwenk, Rino'
'Togni, Antonio'
'Hii, King Kuok (Mimi)'

_publ_section_title
;
 Gold(I) Complexes of Conformationally Constricted Chiral Ferrocenyl
 Phosphines
;
_journal_issue 9
_journal_name_full Organometallics
_journal_page_first 3745
_journal_paper_doi 10.1021/om300222k
_journal_volume 31
_journal_year 2012
_chemical_absolute_configuration syn
_chemical_formula_moiety 'C36 H40 Fe2 P2'
_chemical_formula_sum 'C36 H40 Fe2 P2'
_chemical_formula_weight 646.32
_chemical_melting_point ?
_chemical_name_systematic
; 
 ? 
;
_space_group_IT_number 4
_symmetry_cell_setting monoclinic
_symmetry_Int_Tables_number 4
_symmetry_space_group_name_Hall 'P 2yb'
_symmetry_space_group_name_H-M 'P 1 21 1'
_atom_sites_solution_hydrogens geom
_atom_sites_solution_primary direct
_atom_sites_solution_secondary difmap
_audit_creation_method SHELXL-97
_cell_angle_alpha 90.00
_cell_angle_beta 94.8770(10)
_cell_angle_gamma 90.00
_cell_formula_units_Z 2
_cell_length_a 8.8418(2)
_cell_length_b 10.4886(3)
_cell_length_c 16.5551(4)
_cell_measurement_temperature 293(2)
_cell_volume 1529.73(7)
_computing_cell_refinement 'Bruker SMART'
_computing_data_collection 'Bruker SMART'
_computing_data_reduction 'Bruker SAINT'
_computing_molecular_graphics 'Bruker SHELXTL'
_computing_publication_material 'Bruker SHELXTL'
_computing_structure_refinement 'Bruker SHELXTL'
_computing_structure_solution 'Bruker SHELXTL'
_diffrn_ambient_temperature 293(2)
_diffrn_measured_fraction_theta_full 0.999
_diffrn_measured_fraction_theta_max 0.999
_diffrn_radiation_monochromator graphite
_diffrn_radiation_source 'fine-focus sealed tube'
_diffrn_radiation_type MoK\a
_diffrn_radiation_wavelength 0.71073
_diffrn_reflns_av_R_equivalents 0.0316
_diffrn_reflns_av_sigmaI/netI 0.0554
_diffrn_reflns_limit_h_max 11
_diffrn_reflns_limit_h_min -6
_diffrn_reflns_limit_k_max 13
_diffrn_reflns_limit_k_min -12
_diffrn_reflns_limit_l_max 20
_diffrn_reflns_limit_l_min -20
_diffrn_reflns_number 9559
_diffrn_reflns_theta_full 26.37
_diffrn_reflns_theta_max 26.37
_diffrn_reflns_theta_min 1.23
_exptl_absorpt_coefficient_mu 1.077
_exptl_absorpt_correction_T_max 0.6149
_exptl_absorpt_correction_T_min 0.5642
_exptl_absorpt_correction_type empirical
_exptl_crystal_colour red
_exptl_crystal_density_diffrn 1.403
_exptl_crystal_density_meas ?
_exptl_crystal_density_method 'not measured'
_exptl_crystal_description cube
_exptl_crystal_F_000 676
_exptl_crystal_size_max 0.60
_exptl_crystal_size_mid 0.55
_exptl_crystal_size_min 0.50
_refine_diff_density_max 0.259
_refine_diff_density_min -0.461
_refine_diff_density_rms 0.072
_refine_ls_abs_structure_details 'Flack H D (1983), Acta Cryst. A39, 876-881'
_refine_ls_abs_structure_Flack -0.030(15)
_refine_ls_extinction_method none
_refine_ls_goodness_of_fit_ref 0.988
_refine_ls_hydrogen_treatment constr
_refine_ls_matrix_type full
_refine_ls_number_parameters 363
_refine_ls_number_reflns 5501
_refine_ls_number_restraints 1
_refine_ls_restrained_S_all 0.988
_refine_ls_R_factor_all 0.0496
_refine_ls_R_factor_gt 0.0365
_refine_ls_shift/su_max 0.001
_refine_ls_shift/su_mean 0.000
_refine_ls_structure_factor_coef Fsqd
_refine_ls_weighting_details 'calc w=1/[\s^2^(Fo^2^)+(0.0491P)^2^+0.0000P] where P=(Fo^2^+2Fc^2^)/3'
_refine_ls_weighting_scheme calc
_refine_ls_wR_factor_gt 0.0833
_refine_ls_wR_factor_ref 0.0931
_reflns_number_gt 4582
_reflns_number_total 5501
_reflns_threshold_expression >2sigma(I)
_cod_data_source_file om300222k_si_001.cif
_cod_data_source_block L3
_cod_depositor_comments
;
The following automatic conversions were performed:

'_chemical_melting_point' value 'not measured' was changed to '?' -
the value is undefined or not given.

'_symmetry_cell_setting' value
'Monoclinic' changed to 'monoclinic' according to
/home/saulius/struct/CIF-dictionaries/cif_core.dic dictionary named
'cif_core.dic' version 2.4.1 from 2010-06-29.

Automatic conversion script
Id: cif_fix_values 1715 2011-07-08 13:25:40Z adriana 

The following automatic conversions were performed:

'_exptl_crystal_density_meas' value 'not measured' was changed to '?'
- the value is perceived as not measured.

Automatic conversion script
Id: cif_fix_values 3008 2015-01-20 13:52:24Z robertas 
;
_cod_original_sg_symbol_H-M P2(1)
_cod_database_code 4078293

loop_
_symmetry_equiv_pos_as_xyz
'x, y, z'
'-x, y+1/2, -z'

loop_
_atom_site_label
_atom_site_type_symbol
_atom_site_fract_x
_atom_site_fract_y
_atom_site_fract_z
_atom_site_U_iso_or_equiv
_atom_site_adp_type
_atom_site_occupancy
_atom_site_symmetry_multiplicity
_atom_site_calc_flag
_atom_site_refinement_flags
Fe1 Fe 0.77609(6) 0.57026(5) 0.27767(3) 0.04747(15) Uani 1 1 d .
Fe2 Fe 0.73019(6) 1.01991(5) 0.04210(3) 0.04699(15) Uani 1 1 d .
P1 P 0.64066(10) 0.87278(10) 0.21297(5) 0.0416(2) Uani 1 1 d .
P2 P 1.13706(11) 0.90674(9) 0.24963(6) 0.0419(2) Uani 1 1 d .
C1 C 0.7750(4) 0.7412(4) 0.2174(2) 0.0405(8) Uani 1 1 d .
C2 C 0.9200(4) 0.7224(3) 0.2619(2) 0.0383(8) Uani 1 1 d .
C3 C 0.9819(5) 0.6070(4) 0.2342(2) 0.0488(9) Uani 1 1 d .
H3 H 1.0792 0.5693 0.2544 0.059 Uiso 1 1 calc R
C4 C 0.8782(5) 0.5548(4) 0.1729(2) 0.0548(10) Uani 1 1 d .
H4 H 0.8923 0.4759 0.1427 0.066 Uiso 1 1 calc R
C5 C 0.7527(5) 0.6362(4) 0.1625(2) 0.0511(10) Uani 1 1 d .
H5 H 0.6638 0.6233 0.1239 0.061 Uiso 1 1 calc R
C6 C 1.0047(4) 0.8189(4) 0.3145(2) 0.0413(8) Uani 1 1 d .
H6 H 0.9324 0.8796 0.3347 0.050 Uiso 1 1 calc R
C7 C 1.0988(5) 0.7579(4) 0.3870(2) 0.0601(11) Uani 1 1 d .
H7A H 1.0320 0.7171 0.4218 0.090 Uiso 1 1 calc R
H7B H 1.1563 0.8227 0.4168 0.090 Uiso 1 1 calc R
H7C H 1.1667 0.6957 0.3676 0.090 Uiso 1 1 calc R
C8 C 0.6393(4) 0.9355(4) 0.3168(2) 0.0403(8) Uani 1 1 d .
C9 C 0.5483(5) 0.8742(4) 0.3695(2) 0.0530(10) Uani 1 1 d .
H9 H 0.4942 0.8020 0.3517 0.064 Uiso 1 1 calc R
C10 C 0.5362(5) 0.9177(5) 0.4471(2) 0.0617(12) Uani 1 1 d .
H10 H 0.4789 0.8725 0.4820 0.074 Uiso 1 1 calc R
C11 C 0.6088(5) 1.0279(5) 0.4729(2) 0.0619(12) Uani 1 1 d .
H11 H 0.6001 1.0581 0.5252 0.074 Uiso 1 1 calc R
C12 C 0.6944(6) 1.0934(5) 0.4211(3) 0.0645(12) Uani 1 1 d .
H12 H 0.7425 1.1688 0.4379 0.077 Uiso 1 1 calc R
C13 C 0.7089(5) 1.0468(4) 0.3436(2) 0.0544(11) Uani 1 1 d .
H13 H 0.7671 1.0918 0.3091 0.065 Uiso 1 1 calc R
C14 C 0.7443(4) 0.9979(4) 0.16499(18) 0.0378(8) Uani 1 1 d .
C15 C 0.8964(4) 1.0081(4) 0.13743(18) 0.0400(8) Uani 1 1 d .
C16 C 0.9012(5) 1.1283(4) 0.0972(2) 0.0516(10) Uani 1 1 d .
H16 H 0.9882 1.1605 0.0705 0.062 Uiso 1 1 calc R
C17 C 0.7608(5) 1.1924(4) 0.0991(2) 0.0573(11) Uani 1 1 d .
H17 H 0.7349 1.2762 0.0757 0.069 Uiso 1 1 calc R
C18 C 0.6643(5) 1.1124(4) 0.1405(2) 0.0506(10) Uani 1 1 d .
H18 H 0.5591 1.1319 0.1505 0.061 Uiso 1 1 calc R
C19 C 1.0253(4) 0.9143(4) 0.1469(2) 0.0418(8) Uani 1 1 d .
H19 H 0.9792 0.8299 0.1381 0.050 Uiso 1 1 calc R
C20 C 1.1388(5) 0.9293(5) 0.0815(2) 0.0607(11) Uani 1 1 d .
H20A H 1.0849 0.9262 0.0287 0.091 Uiso 1 1 calc R
H20B H 1.2117 0.8614 0.0867 0.091 Uiso 1 1 calc R
H20C H 1.1901 1.0097 0.0885 0.091 Uiso 1 1 calc R
C21 C 1.1236(4) 1.0744(4) 0.2855(2) 0.0443(8) Uani 1 1 d .
H21 H 1.0197 1.1043 0.2713 0.053 Uiso 1 1 calc R
C22 C 1.1579(5) 1.0890(4) 0.3777(2) 0.0531(10) Uani 1 1 d .
H22A H 1.0854 1.0394 0.4053 0.064 Uiso 1 1 calc R
H22B H 1.2585 1.0559 0.3935 0.064 Uiso 1 1 calc R
C23 C 1.1499(6) 1.2272(4) 0.4036(3) 0.0660(12) Uani 1 1 d .
H23A H 1.1800 1.2334 0.4612 0.079 Uiso 1 1 calc R
H23B H 1.0457 1.2565 0.3947 0.079 Uiso 1 1 calc R
C24 C 1.2518(7) 1.3141(5) 0.3575(3) 0.0772(14) Uani 1 1 d .
H24A H 1.2350 1.4021 0.3722 0.093 Uiso 1 1 calc R
H24B H 1.3573 1.2936 0.3727 0.093 Uiso 1 1 calc R
C25 C 1.2194(6) 1.2986(4) 0.2673(3) 0.0658(12) Uani 1 1 d .
H25A H 1.2905 1.3497 0.2397 0.079 Uiso 1 1 calc R
H25B H 1.1178 1.3292 0.2511 0.079 Uiso 1 1 calc R
C26 C 1.2325(5) 1.1610(4) 0.2422(3) 0.0568(11) Uani 1 1 d .
H26A H 1.3360 1.1322 0.2549 0.068 Uiso 1 1 calc R
H26B H 1.2094 1.1541 0.1840 0.068 Uiso 1 1 calc R
C27 C 0.5736(5) 0.5344(5) 0.3249(3) 0.0712(13) Uani 1 1 d .
H27 H 0.4780 0.5802 0.3121 0.085 Uiso 1 1 calc R
C28 C 0.6880(6) 0.5646(5) 0.3879(3) 0.0701(12) Uani 1 1 d .
H28 H 0.6855 0.6352 0.4265 0.084 Uiso 1 1 calc R
C29 C 0.8056(7) 0.4734(5) 0.3849(3) 0.0799(15) Uani 1 1 d .
H29 H 0.8993 0.4700 0.4210 0.096 Uiso 1 1 calc R
C30 C 0.7646(7) 0.3886(5) 0.3212(4) 0.0849(16) Uani 1 1 d .
H30 H 0.8248 0.3158 0.3051 0.102 Uiso 1 1 calc R
C31 C 0.6233(6) 0.4257(5) 0.2848(3) 0.0789(15) Uani 1 1 d .
H31 H 0.5680 0.3833 0.2385 0.095 Uiso 1 1 calc R
C32 C 0.6105(8) 0.8674(6) -0.0059(3) 0.0833(16) Uani 1 1 d .
H32 H 0.5675 0.7985 0.0249 0.100 Uiso 1 1 calc R
C33 C 0.7551(9) 0.8696(9) -0.0324(4) 0.119(3) Uani 1 1 d .
H33 H 0.8315 0.8021 -0.0243 0.143 Uiso 1 1 calc R
C34 C 0.7718(7) 0.9851(10) -0.0741(3) 0.110(3) Uani 1 1 d .
H34 H 0.8622 1.0120 -0.0999 0.132 Uiso 1 1 calc R
C35 C 0.6352(5) 1.0551(6) -0.0730(2) 0.0747(15) Uani 1 1 d .
H35 H 0.6120 1.1385 -0.0978 0.090 Uiso 1 1 calc R
C36 C 0.5378(5) 0.9781(5) -0.0307(2) 0.0657(13) Uani 1 1 d .
H36 H 0.4346 1.0014 -0.0191 0.079 Uiso 1 1 calc R

loop_
_atom_site_aniso_label
_atom_site_aniso_U_11
_atom_site_aniso_U_22
_atom_site_aniso_U_33
_atom_site_aniso_U_23
_atom_site_aniso_U_13
_atom_site_aniso_U_12
Fe1 0.0496(3) 0.0373(3) 0.0566(3) -0.0019(2) 0.0113(2) -0.0076(3)
Fe2 0.0473(3) 0.0613(4) 0.0321(2) 0.0028(2) 0.0012(2) 0.0048(3)
P1 0.0366(5) 0.0506(5) 0.0377(5) 0.0007(4) 0.0041(4) -0.0002(4)
P2 0.0358(5) 0.0450(6) 0.0443(5) 0.0032(4) 0.0001(4) -0.0017(4)
C1 0.0399(19) 0.044(2) 0.0384(18) -0.0025(16) 0.0055(15) -0.0059(17)
C2 0.0416(19) 0.0336(18) 0.0398(17) 0.0043(15) 0.0050(15) -0.0046(16)
C3 0.046(2) 0.043(2) 0.059(2) -0.0002(17) 0.0122(18) -0.0007(17)
C4 0.063(2) 0.043(2) 0.060(2) -0.0138(19) 0.0134(19) -0.005(2)
C5 0.054(2) 0.055(2) 0.045(2) -0.0124(19) 0.0059(18) -0.010(2)
C6 0.0433(19) 0.0395(19) 0.0406(19) 0.0029(15) 0.0010(15) -0.0041(17)
C7 0.074(3) 0.053(2) 0.050(2) 0.010(2) -0.015(2) -0.012(2)
C8 0.0365(18) 0.046(2) 0.0395(18) 0.0068(16) 0.0105(15) 0.0076(16)
C9 0.050(2) 0.058(2) 0.053(2) 0.0023(19) 0.0120(18) 0.001(2)
C10 0.063(3) 0.076(3) 0.050(2) 0.014(2) 0.024(2) 0.006(3)
C11 0.069(3) 0.081(3) 0.0382(19) 0.001(2) 0.0155(18) 0.014(3)
C12 0.079(3) 0.063(3) 0.053(2) -0.011(2) 0.016(2) -0.005(3)
C13 0.060(2) 0.060(3) 0.046(2) -0.0016(18) 0.0191(18) -0.006(2)
C14 0.0387(17) 0.042(2) 0.0329(16) -0.0005(15) 0.0056(13) 0.0017(17)
C15 0.0437(18) 0.047(2) 0.0292(15) 0.0008(17) 0.0012(13) -0.0052(18)
C16 0.055(2) 0.056(2) 0.043(2) 0.0080(19) 0.0025(18) -0.007(2)
C17 0.073(3) 0.048(2) 0.049(2) 0.0082(19) -0.003(2) 0.006(2)
C18 0.055(2) 0.057(3) 0.041(2) 0.0031(17) 0.0108(17) 0.011(2)
C19 0.0411(19) 0.049(2) 0.0356(17) 0.0002(16) 0.0065(14) -0.0042(18)
C20 0.051(2) 0.083(3) 0.051(2) -0.001(2) 0.0186(18) 0.004(2)
C21 0.0420(18) 0.0461(19) 0.0437(19) 0.0026(18) -0.0036(15) -0.0086(19)
C22 0.062(2) 0.049(2) 0.046(2) 0.0047(18) -0.0090(18) -0.004(2)
C23 0.085(3) 0.056(3) 0.054(2) -0.007(2) -0.009(2) -0.008(3)
C24 0.097(4) 0.054(3) 0.078(3) -0.006(2) -0.011(3) -0.025(3)
C25 0.074(3) 0.057(3) 0.065(3) 0.010(2) -0.002(2) -0.023(2)
C26 0.056(2) 0.059(3) 0.054(2) 0.009(2) 0.001(2) -0.017(2)
C27 0.062(3) 0.070(3) 0.086(3) 0.007(3) 0.027(2) -0.011(2)
C28 0.087(3) 0.062(3) 0.066(3) 0.005(2) 0.029(2) -0.017(3)
C29 0.087(4) 0.067(3) 0.086(4) 0.034(3) 0.013(3) -0.006(3)
C30 0.097(4) 0.042(3) 0.120(5) 0.015(3) 0.037(4) -0.012(3)
C31 0.079(4) 0.055(3) 0.105(4) -0.003(3) 0.021(3) -0.029(3)
C32 0.111(5) 0.074(3) 0.058(3) -0.005(3) -0.030(3) -0.006(4)
C33 0.118(6) 0.148(7) 0.082(4) -0.071(5) -0.046(4) 0.059(6)
C34 0.072(4) 0.223(10) 0.036(2) -0.038(4) 0.012(2) -0.015(5)
C35 0.070(3) 0.111(4) 0.040(2) 0.019(3) -0.011(2) -0.016(3)
C36 0.053(2) 0.096(4) 0.045(2) 0.011(2) -0.0077(19) -0.009(3)

loop_
_atom_type_symbol
_atom_type_description
_atom_type_scat_dispersion_real
_atom_type_scat_dispersion_imag
_atom_type_scat_source
C C 0.0033 0.0016 'International Tables Vol C Tables 4.2.6.8 and 6.1.1.4'
H H 0.0000 0.0000 'International Tables Vol C Tables 4.2.6.8 and 6.1.1.4'
P P 0.1023 0.0942 'International Tables Vol C Tables 4.2.6.8 and 6.1.1.4'
Fe Fe 0.3463 0.8444 'International Tables Vol C Tables 4.2.6.8 and 6.1.1.4'

loop_
_geom_angle_atom_site_label_1
_geom_angle_atom_site_label_2
_geom_angle_atom_site_label_3
_geom_angle
C5 Fe1 C4 40.40(16)
C5 Fe1 C31 107.1(2)
C4 Fe1 C31 109.55(19)
C5 Fe1 C29 170.0(2)
C4 Fe1 C29 132.0(2)
C31 Fe1 C29 67.5(2)
C5 Fe1 C30 130.4(2)
C4 Fe1 C30 105.4(2)
C31 Fe1 C30 40.0(2)
C29 Fe1 C30 40.2(2)
C5 Fe1 C28 146.6(2)
C4 Fe1 C28 172.5(2)
C31 Fe1 C28 67.9(2)
C29 Fe1 C28 40.6(2)
C30 Fe1 C28 67.9(2)
C5 Fe1 C27 113.57(19)
C4 Fe1 C27 141.11(19)
C31 Fe1 C27 40.3(2)
C29 Fe1 C27 68.2(2)
C30 Fe1 C27 67.8(2)
C28 Fe1 C27 40.78(19)
C5 Fe1 C3 68.10(16)
C4 Fe1 C3 40.69(15)
C31 Fe1 C3 140.5(2)
C29 Fe1 C3 110.3(2)
C30 Fe1 C3 111.8(2)
C28 Fe1 C3 137.38(19)
C27 Fe1 C3 178.16(19)
C5 Fe1 C1 41.11(15)
C4 Fe1 C1 68.78(15)
C31 Fe1 C1 134.6(2)
C29 Fe1 C1 148.5(2)
C30 Fe1 C1 171.3(2)
C28 Fe1 C1 118.24(19)
C27 Fe1 C1 112.21(18)
C3 Fe1 C1 68.43(15)
C5 Fe1 C2 68.40(15)
C4 Fe1 C2 68.33(15)
C31 Fe1 C2 175.1(2)
C29 Fe1 C2 117.3(2)
C30 Fe1 C2 144.4(2)
C28 Fe1 C2 114.82(18)
C27 Fe1 C2 139.11(18)
C3 Fe1 C2 40.32(15)
C1 Fe1 C2 40.78(14)
C34 Fe2 C18 160.1(3)
C34 Fe2 C33 40.7(3)
C18 Fe2 C33 156.5(3)
C34 Fe2 C14 158.0(3)
C18 Fe2 C14 41.34(15)
C33 Fe2 C14 121.2(3)
C34 Fe2 C32 67.6(3)
C18 Fe2 C32 120.9(2)
C33 Fe2 C32 39.9(3)
C14 Fe2 C32 106.55(19)
C34 Fe2 C16 109.7(2)
C18 Fe2 C16 68.07(17)
C33 Fe2 C16 126.2(3)
C14 Fe2 C16 68.77(14)
C32 Fe2 C16 161.6(2)
C34 Fe2 C36 67.1(2)
C18 Fe2 C36 107.16(19)
C33 Fe2 C36 66.6(2)
C14 Fe2 C36 122.66(16)
C32 Fe2 C36 39.2(2)
C16 Fe2 C36 158.19(18)
C34 Fe2 C17 124.8(3)
C18 Fe2 C17 40.66(17)
C33 Fe2 C17 162.1(3)
C14 Fe2 C17 69.29(15)
C32 Fe2 C17 156.3(2)
C16 Fe2 C17 40.45(17)
C36 Fe2 C17 122.1(2)
C34 Fe2 C35 40.7(2)
C18 Fe2 C35 122.6(2)
C33 Fe2 C35 68.4(3)
C14 Fe2 C35 158.84(18)
C32 Fe2 C35 67.8(2)
C16 Fe2 C35 122.97(19)
C36 Fe2 C35 40.26(18)
C17 Fe2 C35 107.3(2)
C34 Fe2 C15 122.7(2)
C18 Fe2 C15 69.42(15)
C33 Fe2 C15 108.2(2)
C14 Fe2 C15 41.65(13)
C32 Fe2 C15 124.18(18)
C16 Fe2 C15 40.64(15)
C36 Fe2 C15 159.73(17)
C17 Fe2 C15 69.11(16)
C35 Fe2 C15 158.34(17)
C1 P1 C14 102.31(16)
C1 P1 C8 106.83(16)
C14 P1 C8 101.14(16)
C21 P2 C6 102.65(17)
C21 P2 C19 101.76(16)
C6 P2 C19 103.25(16)
C5 C1 C2 106.8(3)
C5 C1 P1 120.3(3)
C2 C1 P1 132.5(3)
C5 C1 Fe1 68.3(2)
C2 C1 Fe1 70.4(2)
P1 C1 Fe1 131.22(19)
C3 C2 C1 107.6(3)
C3 C2 C6 125.3(3)
C1 C2 C6 125.9(3)
C3 C2 Fe1 69.0(2)
C1 C2 Fe1 68.9(2)
C6 C2 Fe1 136.9(2)
C4 C3 C2 108.5(4)
C4 C3 Fe1 68.9(2)
C2 C3 Fe1 70.7(2)
C5 C4 C3 108.0(3)
C5 C4 Fe1 69.5(2)
C3 C4 Fe1 70.4(2)
C4 C5 C1 109.1(3)
C4 C5 Fe1 70.1(2)
C1 C5 Fe1 70.6(2)
C2 C6 C7 112.6(3)
C2 C6 P2 107.5(2)
C7 C6 P2 109.0(3)
C13 C8 C9 117.1(3)
C13 C8 P1 124.5(3)
C9 C8 P1 118.0(3)
C10 C9 C8 121.8(4)
C11 C10 C9 119.9(4)
C10 C11 C12 119.6(4)
C11 C12 C13 120.0(4)
C8 C13 C12 121.6(4)
C18 C14 C15 107.1(3)
C18 C14 P1 118.2(3)
C15 C14 P1 134.5(3)
C18 C14 Fe2 68.69(19)
C15 C14 Fe2 70.12(17)
P1 C14 Fe2 121.76(18)
C16 C15 C14 106.0(3)
C16 C15 C19 125.0(3)
C14 C15 C19 129.0(3)
C16 C15 Fe2 68.8(2)
C14 C15 Fe2 68.23(17)
C19 C15 Fe2 127.0(2)
C17 C16 C15 110.4(4)
C17 C16 Fe2 69.9(2)
C15 C16 Fe2 70.6(2)
C16 C17 C18 107.2(4)
C16 C17 Fe2 69.6(2)
C18 C17 Fe2 68.8(2)
C17 C18 C14 109.3(3)
C17 C18 Fe2 70.6(2)
C14 C18 Fe2 70.0(2)
C15 C19 C20 113.1(3)
C15 C19 P2 117.0(2)
C20 C19 P2 108.2(3)
C22 C21 C26 108.9(3)
C22 C21 P2 113.4(3)
C26 C21 P2 110.3(3)
C23 C22 C21 111.5(3)
C22 C23 C24 112.6(4)
C25 C24 C23 111.1(4)
C24 C25 C26 111.4(4)
C25 C26 C21 111.7(4)
C31 C27 C28 107.1(5)
C31 C27 Fe1 69.6(3)
C28 C27 Fe1 69.5(3)
C29 C28 C27 107.5(5)
C29 C28 Fe1 69.6(3)
C27 C28 Fe1 69.7(2)
C30 C29 C28 108.1(5)
C30 C29 Fe1 69.9(3)
C28 C29 Fe1 69.8(3)
C31 C30 C29 108.2(5)
C31 C30 Fe1 69.9(3)
C29 C30 Fe1 69.9(3)
C30 C31 C27 109.0(5)
C30 C31 Fe1 70.1(3)
C27 C31 Fe1 70.1(3)
C36 C32 C33 108.2(6)
C36 C32 Fe2 70.6(3)
C33 C32 Fe2 69.5(4)
C32 C33 C34 107.9(6)
C32 C33 Fe2 70.7(3)
C34 C33 Fe2 69.5(4)
C33 C34 C35 108.4(6)
C33 C34 Fe2 69.8(3)
C35 C34 Fe2 70.7(3)
C36 C35 C34 105.5(6)
C36 C35 Fe2 69.8(2)
C34 C35 Fe2 68.6(3)
C32 C36 C35 110.1(5)
C32 C36 Fe2 70.2(3)
C35 C36 Fe2 70.0(2)

loop_
_geom_bond_atom_site_label_1
_geom_bond_atom_site_label_2
_geom_bond_distance
Fe1 C5 2.022(4)
Fe1 C4 2.030(4)
Fe1 C31 2.041(5)
Fe1 C29 2.042(5)
Fe1 C30 2.043(5)
Fe1 C28 2.045(4)
Fe1 C27 2.048(4)
Fe1 C3 2.049(4)
Fe1 C1 2.052(4)
Fe1 C2 2.072(3)
Fe2 C34 2.022(4)
Fe2 C18 2.024(4)
Fe2 C33 2.026(6)
Fe2 C14 2.041(3)
Fe2 C32 2.041(5)
Fe2 C16 2.043(4)
Fe2 C36 2.046(4)
Fe2 C17 2.048(5)
Fe2 C35 2.049(4)
Fe2 C15 2.067(3)
P1 C1 1.818(4)
P1 C14 1.821(4)
P1 C8 1.841(3)
P2 C21 1.864(4)
P2 C6 1.894(4)
P2 C19 1.895(3)
C1 C5 1.431(5)
C1 C2 1.437(5)
C2 C3 1.421(5)
C2 C6 1.494(5)
C3 C4 1.418(5)
C4 C5 1.399(6)
C6 C7 1.540(5)
C8 C13 1.375(5)
C8 C9 1.394(5)
C9 C10 1.376(6)
C10 C11 1.373(6)
C11 C12 1.375(6)
C12 C13 1.389(5)
C14 C18 1.435(5)
C14 C15 1.461(5)
C15 C16 1.427(5)
C15 C19 1.504(5)
C16 C17 1.414(6)
C17 C18 1.415(6)
C19 C20 1.545(5)
C21 C22 1.538(5)
C21 C26 1.544(5)
C22 C23 1.515(6)
C23 C24 1.530(7)
C24 C25 1.505(6)
C25 C26 1.509(7)
C27 C31 1.408(7)
C27 C28 1.426(7)
C28 C29 1.417(7)
C29 C30 1.402(8)
C30 C31 1.396(8)
C32 C36 1.372(7)
C32 C33 1.387(9)
C33 C34 1.408(11)
C34 C35 1.415(9)
C35 C36 1.410(6)

loop_
_geom_torsion_atom_site_label_1
_geom_torsion_atom_site_label_2
_geom_torsion_atom_site_label_3
_geom_torsion_atom_site_label_4
_geom_torsion
C14 P1 C1 C5 -104.9(3)
C8 P1 C1 C5 149.3(3)
C14 P1 C1 C2 66.9(4)
C8 P1 C1 C2 -38.9(4)
C14 P1 C1 Fe1 168.3(2)
C8 P1 C1 Fe1 62.5(3)
C4 Fe1 C1 C5 37.1(2)
C31 Fe1 C1 C5 -59.9(3)
C29 Fe1 C1 C5 174.9(4)
C28 Fe1 C1 C5 -145.7(3)
C27 Fe1 C1 C5 -100.9(3)
C3 Fe1 C1 C5 81.0(2)
C2 Fe1 C1 C5 118.1(3)
C5 Fe1 C1 C2 -118.1(3)
C4 Fe1 C1 C2 -81.0(2)
C31 Fe1 C1 C2 -178.0(3)
C29 Fe1 C1 C2 56.8(4)
C28 Fe1 C1 C2 96.1(3)
C27 Fe1 C1 C2 141.0(2)
C3 Fe1 C1 C2 -37.2(2)
C5 Fe1 C1 P1 111.9(3)
C4 Fe1 C1 P1 149.1(3)
C31 Fe1 C1 P1 52.1(4)
C29 Fe1 C1 P1 -73.1(4)
C28 Fe1 C1 P1 -33.8(3)
C27 Fe1 C1 P1 11.0(3)
C3 Fe1 C1 P1 -167.1(3)
C2 Fe1 C1 P1 -129.9(3)
C5 C1 C2 C3 -0.6(4)
P1 C1 C2 C3 -173.3(3)
Fe1 C1 C2 C3 58.3(2)
C5 C1 C2 C6 167.7(3)
P1 C1 C2 C6 -4.9(6)
Fe1 C1 C2 C6 -133.4(3)
C5 C1 C2 Fe1 -58.9(3)
P1 C1 C2 Fe1 128.5(3)
C5 Fe1 C2 C3 -81.2(2)
C4 Fe1 C2 C3 -37.5(2)
C29 Fe1 C2 C3 89.7(3)
C30 Fe1 C2 C3 48.9(4)
C28 Fe1 C2 C3 135.1(3)
C27 Fe1 C2 C3 177.3(3)
C1 Fe1 C2 C3 -119.7(3)
C5 Fe1 C2 C1 38.6(2)
C4 Fe1 C2 C1 82.2(2)
C29 Fe1 C2 C1 -150.5(3)
C30 Fe1 C2 C1 168.6(3)
C28 Fe1 C2 C1 -105.2(3)
C27 Fe1 C2 C1 -62.9(3)
C3 Fe1 C2 C1 119.7(3)
C5 Fe1 C2 C6 159.1(4)
C4 Fe1 C2 C6 -157.3(4)
C29 Fe1 C2 C6 -30.0(5)
C30 Fe1 C2 C6 -70.8(5)
C28 Fe1 C2 C6 15.3(5)
C27 Fe1 C2 C6 57.6(5)
C3 Fe1 C2 C6 -119.7(5)
C1 Fe1 C2 C6 120.5(5)
C1 C2 C3 C4 0.5(4)
C6 C2 C3 C4 -167.9(3)
Fe1 C2 C3 C4 58.7(3)
C1 C2 C3 Fe1 -58.2(2)
C6 C2 C3 Fe1 133.4(3)
C5 Fe1 C3 C4 -37.7(2)
C31 Fe1 C3 C4 52.8(4)
C29 Fe1 C3 C4 131.7(3)
C30 Fe1 C3 C4 88.5(3)
C28 Fe1 C3 C4 169.1(3)
C1 Fe1 C3 C4 -82.1(3)
C2 Fe1 C3 C4 -119.7(3)
C5 Fe1 C3 C2 82.0(2)
C4 Fe1 C3 C2 119.7(3)
C31 Fe1 C3 C2 172.5(3)
C29 Fe1 C3 C2 -108.6(3)
C30 Fe1 C3 C2 -151.8(3)
C28 Fe1 C3 C2 -71.2(4)
C1 Fe1 C3 C2 37.6(2)
C2 C3 C4 C5 -0.3(4)
Fe1 C3 C4 C5 59.6(3)
C2 C3 C4 Fe1 -59.8(3)
C31 Fe1 C4 C5 93.6(3)
C29 Fe1 C4 C5 170.5(3)
C30 Fe1 C4 C5 135.4(3)
C3 Fe1 C4 C5 -118.9(3)
C1 Fe1 C4 C5 -37.7(2)
C2 Fe1 C4 C5 -81.7(2)
C5 Fe1 C4 C3 118.9(3)
C31 Fe1 C4 C3 -147.4(3)
C29 Fe1 C4 C3 -70.6(3)
C30 Fe1 C4 C3 -105.7(3)
C27 Fe1 C4 C3 -179.4(3)
C1 Fe1 C4 C3 81.2(2)
C2 Fe1 C4 C3 37.2(2)
C3 C4 C5 C1 -0.1(5)
Fe1 C4 C5 C1 60.0(3)
C3 C4 C5 Fe1 -60.1(3)
C2 C1 C5 C4 0.5(4)
P1 C1 C5 C4 174.2(3)
Fe1 C1 C5 C4 -59.7(3)
C2 C1 C5 Fe1 60.2(2)
P1 C1 C5 Fe1 -126.1(3)
C31 Fe1 C5 C4 -100.3(3)
C29 Fe1 C5 C4 -44.9(12)
C30 Fe1 C5 C4 -62.6(4)
C28 Fe1 C5 C4 -175.8(3)
C27 Fe1 C5 C4 -142.9(3)
C3 Fe1 C5 C4 37.9(2)
C1 Fe1 C5 C4 119.8(3)
C2 Fe1 C5 C4 81.5(2)
C4 Fe1 C5 C1 -119.8(3)
C31 Fe1 C5 C1 139.9(3)
C29 Fe1 C5 C1 -164.7(11)
C30 Fe1 C5 C1 177.6(3)
C28 Fe1 C5 C1 64.4(4)
C27 Fe1 C5 C1 97.3(3)
C3 Fe1 C5 C1 -81.8(2)
C2 Fe1 C5 C1 -38.3(2)
C3 C2 C6 C7 -46.2(5)
C1 C2 C6 C7 147.5(4)
Fe1 C2 C6 C7 50.4(5)
C3 C2 C6 P2 73.9(4)
C1 C2 C6 P2 -92.5(4)
Fe1 C2 C6 P2 170.4(3)
C21 P2 C6 C2 140.4(2)
C19 P2 C6 C2 34.9(3)
C21 P2 C6 C7 -97.4(3)
C19 P2 C6 C7 157.1(3)
C1 P1 C8 C13 104.3(3)
C14 P1 C8 C13 -2.4(4)
C1 P1 C8 C9 -83.1(3)
C14 P1 C8 C9 170.2(3)
C13 C8 C9 C10 -4.3(6)
P1 C8 C9 C10 -177.5(3)
C8 C9 C10 C11 3.4(7)
C9 C10 C11 C12 -0.6(7)
C10 C11 C12 C13 -1.1(7)
C9 C8 C13 C12 2.6(6)
P1 C8 C13 C12 175.3(3)
C11 C12 C13 C8 0.0(7)
C1 P1 C14 C18 171.1(3)
C8 P1 C14 C18 -78.7(3)
C1 P1 C14 C15 -2.8(4)
C8 P1 C14 C15 107.4(3)
C1 P1 C14 Fe2 89.9(2)
C8 P1 C14 Fe2 -159.9(2)
C34 Fe2 C14 C18 170.8(6)
C33 Fe2 C14 C18 -159.1(3)
C32 Fe2 C14 C18 -118.3(3)
C16 Fe2 C14 C18 80.5(3)
C36 Fe2 C14 C18 -78.6(3)
C17 Fe2 C14 C18 37.1(2)
C35 Fe2 C14 C18 -47.3(6)
C15 Fe2 C14 C18 118.5(3)
C34 Fe2 C14 C15 52.3(7)
C18 Fe2 C14 C15 -118.5(3)
C33 Fe2 C14 C15 82.3(4)
C32 Fe2 C14 C15 123.2(3)
C16 Fe2 C14 C15 -38.0(2)
C36 Fe2 C14 C15 162.9(3)
C17 Fe2 C14 C15 -81.5(2)
C35 Fe2 C14 C15 -165.8(5)
C34 Fe2 C14 P1 -78.4(7)
C18 Fe2 C14 P1 110.8(3)
C33 Fe2 C14 P1 -48.4(4)
C32 Fe2 C14 P1 -7.5(3)
C16 Fe2 C14 P1 -168.7(3)
C36 Fe2 C14 P1 32.2(3)
C17 Fe2 C14 P1 147.8(3)
C35 Fe2 C14 P1 63.5(6)
C15 Fe2 C14 P1 -130.7(3)
C18 C14 C15 C16 -0.3(4)
P1 C14 C15 C16 174.1(3)
Fe2 C14 C15 C16 58.7(2)
C18 C14 C15 C19 -179.6(3)
P1 C14 C15 C19 -5.3(5)
Fe2 C14 C15 C19 -120.7(3)
C18 C14 C15 Fe2 -58.9(2)
P1 C14 C15 Fe2 115.4(3)
C34 Fe2 C15 C16 82.4(4)
C18 Fe2 C15 C16 -79.9(3)
C33 Fe2 C15 C16 124.9(4)
C14 Fe2 C15 C16 -118.2(3)
C32 Fe2 C15 C16 166.0(3)
C36 Fe2 C15 C16 -163.8(5)
C17 Fe2 C15 C16 -36.3(2)
C35 Fe2 C15 C16 47.9(6)
C34 Fe2 C15 C14 -159.4(4)
C18 Fe2 C15 C14 38.3(2)
C33 Fe2 C15 C14 -116.9(4)
C32 Fe2 C15 C14 -75.8(3)
C16 Fe2 C15 C14 118.2(3)
C36 Fe2 C15 C14 -45.5(6)
C17 Fe2 C15 C14 81.9(2)
C35 Fe2 C15 C14 166.2(5)
C34 Fe2 C15 C19 -36.2(5)
C18 Fe2 C15 C19 161.5(3)
C33 Fe2 C15 C19 6.3(4)
C14 Fe2 C15 C19 123.2(4)
C32 Fe2 C15 C19 47.4(4)
C16 Fe2 C15 C19 -118.6(4)
C36 Fe2 C15 C19 77.6(6)
C17 Fe2 C15 C19 -154.9(3)
C35 Fe2 C15 C19 -70.7(7)
C14 C15 C16 C17 0.4(4)
C19 C15 C16 C17 179.8(3)
Fe2 C15 C16 C17 58.7(3)
C14 C15 C16 Fe2 -58.3(2)
C19 C15 C16 Fe2 121.1(3)
C34 Fe2 C16 C17 120.9(4)
C18 Fe2 C16 C17 -38.0(2)
C33 Fe2 C16 C17 163.5(4)
C14 Fe2 C16 C17 -82.6(2)
C32 Fe2 C16 C17 -161.0(6)
C36 Fe2 C16 C17 43.4(5)
C35 Fe2 C16 C17 77.6(3)
C15 Fe2 C16 C17 -121.5(3)
C34 Fe2 C16 C15 -117.6(3)
C18 Fe2 C16 C15 83.5(2)
C33 Fe2 C16 C15 -75.0(4)
C14 Fe2 C16 C15 38.9(2)
C32 Fe2 C16 C15 -39.5(7)
C36 Fe2 C16 C15 164.9(4)
C17 Fe2 C16 C15 121.5(3)
C35 Fe2 C16 C15 -160.9(3)
C15 C16 C17 C18 -0.4(5)
Fe2 C16 C17 C18 58.7(3)
C15 C16 C17 Fe2 -59.1(3)
C34 Fe2 C17 C16 -79.6(3)
C18 Fe2 C17 C16 118.8(3)
C33 Fe2 C17 C16 -48.0(8)
C14 Fe2 C17 C16 81.2(2)
C32 Fe2 C17 C16 165.2(4)
C36 Fe2 C17 C16 -162.5(2)
C35 Fe2 C17 C16 -120.9(3)
C15 Fe2 C17 C16 36.5(2)
C34 Fe2 C17 C18 161.6(3)
C33 Fe2 C17 C18 -166.8(7)
C14 Fe2 C17 C18 -37.7(2)
C32 Fe2 C17 C18 46.4(5)
C16 Fe2 C17 C18 -118.8(3)
C36 Fe2 C17 C18 78.7(3)
C35 Fe2 C17 C18 120.3(3)
C15 Fe2 C17 C18 -82.4(2)
C16 C17 C18 C14 0.2(5)
Fe2 C17 C18 C14 59.4(3)
C16 C17 C18 Fe2 -59.3(3)
C15 C14 C18 C17 0.0(4)
P1 C14 C18 C17 -175.4(3)
Fe2 C14 C18 C17 -59.8(3)
C15 C14 C18 Fe2 59.9(2)
P1 C14 C18 Fe2 -115.6(2)
C34 Fe2 C18 C17 -49.7(7)
C33 Fe2 C18 C17 169.9(5)
C14 Fe2 C18 C17 120.1(3)
C32 Fe2 C18 C17 -160.1(3)
C16 Fe2 C18 C17 37.8(2)
C36 Fe2 C18 C17 -119.6(3)
C35 Fe2 C18 C17 -78.2(3)
C15 Fe2 C18 C17 81.5(3)
C34 Fe2 C18 C14 -169.9(6)
C33 Fe2 C18 C14 49.8(6)
C32 Fe2 C18 C14 79.7(3)
C16 Fe2 C18 C14 -82.3(2)
C36 Fe2 C18 C14 120.3(2)
C17 Fe2 C18 C14 -120.1(3)
C35 Fe2 C18 C14 161.6(2)
C15 Fe2 C18 C14 -38.6(2)
C16 C15 C19 C20 -24.0(5)
C14 C15 C19 C20 155.3(3)
Fe2 C15 C19 C20 64.6(4)
C16 C15 C19 P2 102.8(3)
C14 C15 C19 P2 -77.9(4)
Fe2 C15 C19 P2 -168.63(19)
C21 P2 C19 C15 -31.3(3)
C6 P2 C19 C15 74.9(3)
C21 P2 C19 C20 97.8(3)
C6 P2 C19 C20 -156.0(3)
C6 P2 C21 C22 54.3(3)
C19 P2 C21 C22 161.0(3)
C6 P2 C21 C26 176.8(3)
C19 P2 C21 C26 -76.5(3)
C26 C21 C22 C23 55.1(5)
P2 C21 C22 C23 178.4(3)
C21 C22 C23 C24 -54.3(5)
C22 C23 C24 C25 53.4(6)
C23 C24 C25 C26 -54.8(6)
C24 C25 C26 C21 58.0(5)
C22 C21 C26 C25 -57.3(5)
P2 C21 C26 C25 177.6(3)
C5 Fe1 C27 C31 88.9(4)
C4 Fe1 C27 C31 50.4(5)
C29 Fe1 C27 C31 -80.4(4)
C30 Fe1 C27 C31 -37.0(3)
C28 Fe1 C27 C31 -118.3(5)
C1 Fe1 C27 C31 133.7(3)
C2 Fe1 C27 C31 172.6(3)
C5 Fe1 C27 C28 -152.8(3)
C4 Fe1 C27 C28 168.7(3)
C31 Fe1 C27 C28 118.3(5)
C29 Fe1 C27 C28 37.9(3)
C30 Fe1 C27 C28 81.4(4)
C1 Fe1 C27 C28 -108.0(3)
C2 Fe1 C27 C28 -69.1(4)
C31 C27 C28 C29 0.1(5)
Fe1 C27 C28 C29 -59.6(3)
C31 C27 C28 Fe1 59.7(3)
C5 Fe1 C28 C29 168.3(4)
C31 Fe1 C28 C29 80.7(4)
C30 Fe1 C28 C29 37.4(3)
C27 Fe1 C28 C29 118.7(5)
C3 Fe1 C28 C29 -61.2(4)
C1 Fe1 C28 C29 -149.4(3)
C2 Fe1 C28 C29 -103.7(3)
C5 Fe1 C28 C27 49.7(5)
C31 Fe1 C28 C27 -37.9(3)
C29 Fe1 C28 C27 -118.7(5)
C30 Fe1 C28 C27 -81.2(4)
C3 Fe1 C28 C27 -179.9(3)
C1 Fe1 C28 C27 92.0(3)
C2 Fe1 C28 C27 137.6(3)
C27 C28 C29 C30 0.0(5)
Fe1 C28 C29 C30 -59.7(3)
C27 C28 C29 Fe1 59.7(3)
C5 Fe1 C29 C30 -21.2(14)
C4 Fe1 C29 C30 -59.2(4)
C31 Fe1 C29 C30 37.4(3)
C28 Fe1 C29 C30 119.1(5)
C27 Fe1 C29 C30 81.0(4)
C3 Fe1 C29 C30 -100.1(4)
C1 Fe1 C29 C30 178.3(4)
C2 Fe1 C29 C30 -143.8(3)
C5 Fe1 C29 C28 -140.3(11)
C4 Fe1 C29 C28 -178.3(3)
C31 Fe1 C29 C28 -81.8(3)
C30 Fe1 C29 C28 -119.1(5)
C27 Fe1 C29 C28 -38.1(3)
C3 Fe1 C29 C28 140.7(3)
C1 Fe1 C29 C28 59.1(5)
C2 Fe1 C29 C28 97.1(3)
C28 C29 C30 C31 0.0(6)
Fe1 C29 C30 C31 -59.6(4)
C28 C29 C30 Fe1 59.6(3)
C5 Fe1 C30 C31 -65.5(4)
C4 Fe1 C30 C31 -102.2(3)
C29 Fe1 C30 C31 119.3(5)
C28 Fe1 C30 C31 81.4(4)
C27 Fe1 C30 C31 37.2(3)
C3 Fe1 C30 C31 -144.7(3)
C2 Fe1 C30 C31 -176.4(3)
C5 Fe1 C30 C29 175.3(3)
C4 Fe1 C30 C29 138.6(3)
C31 Fe1 C30 C29 -119.3(5)
C28 Fe1 C30 C29 -37.8(3)
C27 Fe1 C30 C29 -82.0(4)
C3 Fe1 C30 C29 96.0(4)
C2 Fe1 C30 C29 64.4(5)
C29 C30 C31 C27 0.1(6)
Fe1 C30 C31 C27 -59.5(3)
C29 C30 C31 Fe1 59.6(3)
C28 C27 C31 C30 -0.1(5)
Fe1 C27 C31 C30 59.5(3)
C28 C27 C31 Fe1 -59.6(3)
C5 Fe1 C31 C30 133.5(3)
C4 Fe1 C31 C30 90.9(4)
C29 Fe1 C31 C30 -37.5(3)
C28 Fe1 C31 C30 -81.6(4)
C27 Fe1 C31 C30 -119.9(5)
C3 Fe1 C31 C30 57.5(5)
C1 Fe1 C31 C30 170.0(3)
C5 Fe1 C31 C27 -106.6(3)
C4 Fe1 C31 C27 -149.1(3)
C29 Fe1 C31 C27 82.4(4)
C30 Fe1 C31 C27 119.9(5)
C28 Fe1 C31 C27 38.4(3)
C3 Fe1 C31 C27 177.4(3)
C1 Fe1 C31 C27 -70.1(4)
C34 Fe2 C32 C36 -80.8(4)
C18 Fe2 C32 C36 79.1(3)
C33 Fe2 C32 C36 -119.1(5)
C14 Fe2 C32 C36 121.8(3)
C16 Fe2 C32 C36 -166.0(5)
C17 Fe2 C32 C36 45.7(6)
C35 Fe2 C32 C36 -36.6(3)
C15 Fe2 C32 C36 164.0(3)
C34 Fe2 C32 C33 38.3(4)
C18 Fe2 C32 C33 -161.9(4)
C14 Fe2 C32 C33 -119.2(4)
C16 Fe2 C32 C33 -46.9(8)
C36 Fe2 C32 C33 119.1(5)
C17 Fe2 C32 C33 164.7(5)
C35 Fe2 C32 C33 82.4(4)
C15 Fe2 C32 C33 -77.0(5)
C36 C32 C33 C34 0.4(6)
Fe2 C32 C33 C34 -59.8(4)
C36 C32 C33 Fe2 60.2(3)
C34 Fe2 C33 C32 -118.6(5)
C18 Fe2 C33 C32 42.0(7)
C14 Fe2 C33 C32 78.1(4)
C16 Fe2 C33 C32 163.4(3)
C36 Fe2 C33 C32 -37.0(3)
C17 Fe2 C33 C32 -159.9(6)
C35 Fe2 C33 C32 -80.8(4)
C15 Fe2 C33 C32 122.0(3)
C18 Fe2 C33 C34 160.6(4)
C14 Fe2 C33 C34 -163.3(3)
C32 Fe2 C33 C34 118.6(5)
C16 Fe2 C33 C34 -78.0(4)
C36 Fe2 C33 C34 81.6(4)
C17 Fe2 C33 C34 -41.3(9)
C35 Fe2 C33 C34 37.8(4)
C15 Fe2 C33 C34 -119.4(4)
C32 C33 C34 C35 0.1(6)
Fe2 C33 C34 C35 -60.5(4)
C32 C33 C34 Fe2 60.5(4)
C18 Fe2 C34 C33 -157.1(6)
C14 Fe2 C34 C33 41.0(8)
C32 Fe2 C34 C33 -37.5(4)
C16 Fe2 C34 C33 123.0(4)
C36 Fe2 C34 C33 -80.2(4)
C17 Fe2 C34 C33 165.7(4)
C35 Fe2 C34 C33 -119.0(6)
C15 Fe2 C34 C33 79.7(4)
C18 Fe2 C34 C35 -38.1(9)
C33 Fe2 C34 C35 119.0(6)
C14 Fe2 C34 C35 160.0(4)
C32 Fe2 C34 C35 81.5(4)
C16 Fe2 C34 C35 -118.0(4)
C36 Fe2 C34 C35 38.8(4)
C17 Fe2 C34 C35 -75.3(4)
C15 Fe2 C34 C35 -161.3(3)
C33 C34 C35 C36 -0.5(6)
Fe2 C34 C35 C36 -60.4(3)
C33 C34 C35 Fe2 59.9(4)
C34 Fe2 C35 C36 116.7(6)
C18 Fe2 C35 C36 -77.7(4)
C33 Fe2 C35 C36 78.8(4)
C14 Fe2 C35 C36 -42.5(7)
C32 Fe2 C35 C36 35.7(4)
C16 Fe2 C35 C36 -161.2(3)
C17 Fe2 C35 C36 -119.6(3)
C15 Fe2 C35 C36 163.6(5)
C18 Fe2 C35 C34 165.6(4)
C33 Fe2 C35 C34 -37.9(5)
C14 Fe2 C35 C34 -159.2(6)
C32 Fe2 C35 C34 -81.0(5)
C16 Fe2 C35 C34 82.1(5)
C36 Fe2 C35 C34 -116.7(6)
C17 Fe2 C35 C34 123.7(5)
C15 Fe2 C35 C34 46.9(8)
C33 C32 C36 C35 -0.8(6)
Fe2 C32 C36 C35 58.7(3)
C33 C32 C36 Fe2 -59.5(3)
C34 C35 C36 C32 0.8(5)
Fe2 C35 C36 C32 -58.8(3)
C34 C35 C36 Fe2 59.6(3)
C34 Fe2 C36 C32 82.1(5)
C18 Fe2 C36 C32 -118.2(4)
C33 Fe2 C36 C32 37.6(4)
C14 Fe2 C36 C32 -75.5(4)
C16 Fe2 C36 C32 168.1(4)
C17 Fe2 C36 C32 -160.1(3)
C35 Fe2 C36 C32 121.3(5)
C15 Fe2 C36 C32 -41.2(7)
C34 Fe2 C36 C35 -39.2(4)
C18 Fe2 C36 C35 120.5(3)
C33 Fe2 C36 C35 -83.7(4)
C14 Fe2 C36 C35 163.2(3)
C32 Fe2 C36 C35 -121.3(5)
C16 Fe2 C36 C35 46.8(6)
C17 Fe2 C36 C35 78.5(4)
C15 Fe2 C36 C35 -162.5(5)
